data_1576336
loop_
_publ_author_name
'Chikara, Ashwani'
'Veale, Alexander R.'
'Brown, Stephen E.'
'Woolley, Jack M.'
'De Proft, Frank'
'Pike, Sebastian D.'

_publ_section_title
;
 Switching on photoreactivity in Ti4-oxo clusters by increasing the size
 of 1,n-alkane diolate bridging ligands
;
_journal_name_full 'Chemical Science'
_journal_paper_doi 10.1039/D5SC08522E
_journal_year 2025
_chemical_formula_moiety 'C54.00 H100 O16 P4 Ti4'
_chemical_formula_sum 'C54 H100 O16 P4 Ti4'
_chemical_formula_weight 1320.87
_chemical_melting_point ?
_chemical_name_systematic Ti4O4(O2PCy2)4(OCH2CH2CH2O)2
_space_group_IT_number 13
_space_group_name_Hall '-P 2yc'
_space_group_name_H-M_alt 'P 1 2/c 1'
_symmetry_cell_setting monoclinic
_symmetry_space_group_name_Hall '-P 2yc'
_symmetry_space_group_name_H-M 'P 1 2/c 1'
_atom_sites_solution_hydrogens difmap
_atom_sites_solution_primary other
_audit_creation_date 2020-11-24
_audit_creation_method CRYSTALS_ver_14.61_build_6999
_audit_update_record
;
2025-06-30 deposited with the CCDC.	2025-11-18 downloaded from the CCDC.
;
_cell_angle_alpha 90
_cell_angle_beta 94.9865(14)
_cell_angle_gamma 90
_cell_formula_units_Z 2
_cell_length_a 10.9435(2)
_cell_length_b 15.1830(2)
_cell_length_c 21.4122(3)
_cell_measurement_reflns_used 24334
_cell_measurement_temperature 100
_cell_measurement_theta_max 78
_cell_measurement_theta_min 3
_cell_volume 3544.28(9)
_computing_cell_refinement
; 
 CrysAlisPro (Rigaku Oxford Diffraction, 2017) 
;
_computing_data_collection 'SuperNova, (Oxford Diffraction, 2010)'
_computing_data_reduction
; 
 CrysAlisPro (Rigaku Oxford Diffraction, 2017) 
;
_computing_molecular_graphics 'CAMERON (Watkin et al., 1996)'
_computing_publication_material 'CRYSTALS (Betteridge et al., 2003)'
_computing_structure_refinement 'CRYSTALS (Betteridge et al., 2003)'
_computing_structure_solution 'Superflip (Palatinus & Chapuis, 2007)'
_diffrn_ambient_temperature 100
_diffrn_measured_fraction_theta_full 0.996
_diffrn_measured_fraction_theta_max 0.986
_diffrn_measurement_device Area
_diffrn_measurement_device_type 'Oxford Diffraction SuperNova'
_diffrn_measurement_method \w
_diffrn_radiation_monochromator 'focussing mirrors'
_diffrn_radiation_type 'Cu K\a'
_diffrn_radiation_wavelength 1.54184
_diffrn_reflns_av_R_equivalents 0.038
_diffrn_reflns_av_unetI/netI 0.046
_diffrn_reflns_limit_h_max 13
_diffrn_reflns_limit_h_min -13
_diffrn_reflns_limit_k_max 19
_diffrn_reflns_limit_k_min -19
_diffrn_reflns_limit_l_max 18
_diffrn_reflns_limit_l_min -27
_diffrn_reflns_number 53841
_diffrn_reflns_theta_full 76.968
_diffrn_reflns_theta_max 80.175
_diffrn_reflns_theta_min 2.910
_diffrn_standards_number 0
_exptl_absorpt_coefficient_mu 5.017
_exptl_absorpt_correction_T_max 0.86
_exptl_absorpt_correction_T_min 0.56
_exptl_absorpt_correction_type multi-scan
_exptl_absorpt_process_details
; 
 CrysAlisPro (Rigaku Oxford Diffraction, 2017) 
;
_exptl_crystal_colour colourless
_exptl_crystal_density_diffrn 1.238
_exptl_crystal_density_meas ?
_exptl_crystal_density_method 'not measured'
_exptl_crystal_description plate
_exptl_crystal_F_000 1400
_exptl_crystal_size_max 0.216
_exptl_crystal_size_mid 0.079
_exptl_crystal_size_min 0.030
_refine_diff_density_max 1.14
_refine_diff_density_min -0.60
_refine_ls_extinction_method None
_refine_ls_goodness_of_fit_ref 0.9915
_refine_ls_hydrogen_treatment constr
_refine_ls_matrix_type full
_refine_ls_number_parameters 408
_refine_ls_number_reflns 7605
_refine_ls_number_restraints 216
_refine_ls_R_factor_all 0.0530
_refine_ls_R_factor_gt 0.0484
_refine_ls_shift/su_max 0.0177428
_refine_ls_shift/su_mean 0.0009358
_refine_ls_structure_factor_coef Fsqd
_refine_ls_weighting_details
;
 Method= Modified Sheldrick 
 w=1/[\s^2^(F^2^) + ( 0.09P)^2^ + 2.57P] 
 ,where P=(max(Fo^2^,0) + 2Fc^2^)/3 
;
_refine_ls_weighting_scheme calc
_refine_ls_wR_factor_all 0.1430
_refine_ls_wR_factor_gt 0.1392
_refine_ls_wR_factor_ref 0.1430
_reflns_limit_h_max 13
_reflns_limit_h_min -13
_reflns_limit_k_max 19
_reflns_limit_k_min 0
_reflns_limit_l_max 27
_reflns_limit_l_min 0
_reflns_number_gt 6701
_reflns_number_total 7636
_reflns_threshold_expression I>2.0\s(I)
_oxford_diffrn_Wilson_B_factor 2.64
_oxford_diffrn_Wilson_scale 0.32
_oxford_refine_ls_r_factor_ref 0.0530
_oxford_refine_ls_scale 1.870(13)
_oxford_reflns_number_all 7605
_oxford_structure_analysis_title '\AV_Cy1\AV_Cy1_corr.cif_od At 10:25 on 24/11'
_cod_data_source_file d5sc08522e2.cif
_cod_data_source_block 'global_CCDC3'
_cod_depositor_comments
;
The following automatic conversions were performed:

data item '_chemical_melting_point' value 'not measured' was changed
to '?' -- the value is undefined or not given.

data item '_exptl_crystal_density_meas' value 'not measured' was
changed to '?' -- the value is perceived as not measured.

Automatic conversion script
Id: cif_fix_values 8170 2020-07-09 18:12:32Z antanas 
;
_cod_original_sg_symbol_H-M 'P 2/c '
_cod_original_formula_sum 'C54.00 H100 O16 P4 Ti4'
_cod_database_code 1576336
_oxford_refine_reflns_threshold_expression_ref I>-3.0\s(I)
_platon_squeeze_void_probe_radius 1.20

loop_
_symmetry_equiv_pos_as_xyz
x,y,z
-x,-y,-z
x,-y,z+1/2
-x,y,-z+1/2

loop_
_atom_site_label
_atom_site_type_symbol
_atom_site_fract_x
_atom_site_fract_y
_atom_site_fract_z
_atom_site_U_iso_or_equiv
_atom_site_occupancy
_atom_site_adp_type
_atom_site_refinement_flags_posn
_atom_site_refinement_flags_adp
_atom_site_refinement_flags_occupancy
_atom_site_disorder_assembly
_atom_site_disorder_group
_atom_site_attached_hydrogens
C1 C -0.3177(2) 1.0459(2) 0.31727(12) 0.0493 1.0000 Uani . . . . . .
C2 C -0.3938(3) 0.9657(2) 0.33134(13) 0.0560 1.0000 Uani . . . . . .
C3 C -0.3270(3) 0.8804(2) 0.31957(12) 0.0549 1.0000 Uani . . . . . .
C4 C -0.0617(4) 0.6339(3) 0.30796(16) 0.0707 1.0000 Uani . . . . . .
C5 C -0.1536(4) 0.6729(3) 0.3452(2) 0.0819 1.0000 Uani . . . . . .
C6 C -0.2100(5) 0.6062(3) 0.3868(2) 0.0945 1.0000 Uani . . . . . .
C7 C -0.1061(7) 0.5589(3) 0.4296(2) 0.1125 1.0000 Uani . . . . . .
C8 C -0.0160(6) 0.5233(4) 0.3944(2) 0.1082 1.0000 Uani . . . . . .
C9 C 0.0350(4) 0.5836(2) 0.34728(18) 0.0752 1.0000 Uani . . . . . .
C10 C -0.1392(2) 0.89148(17) 0.01803(10) 0.0379 1.0000 Uani . . . . . .
C11 C -0.0321(2) 0.82906(17) 0.03601(11) 0.0413 1.0000 Uani . . . . . .
C12 C -0.0069(3) 0.77085(19) -0.01907(13) 0.0469 1.0000 Uani . . . . . .
C13 C -0.1201(3) 0.71732(19) -0.04087(14) 0.0532 1.0000 Uani . . . . . .
C14 C -0.2282(3) 0.7783(2) -0.05941(13) 0.0500 1.0000 Uani . . . . . .
C15 C -0.2544(3) 0.83986(19) -0.00599(12) 0.0463 1.0000 Uani . . . . . .
C16 C -0.2957(2) 1.03207(16) 0.06145(10) 0.0366 1.0000 Uani . . . . . .
C17 C -0.2745(2) 1.08776(18) 0.00351(11) 0.0402 1.0000 Uani . . . . . .
C18 C -0.3804(3) 1.15061(18) -0.01359(11) 0.0442 1.0000 Uani . . . . . .
C19 C -0.4058(3) 1.20920(19) 0.04178(13) 0.0483 1.0000 Uani . . . . . .
C20 C -0.4286(3) 1.1532(2) 0.09874(12) 0.0477 1.0000 Uani . . . . . .
C21 C -0.3218(2) 1.09143(19) 0.11661(11) 0.0419 1.0000 Uani . . . . . .
O1 O -0.11488(15) 1.01658(11) 0.22957(7) 0.0328 1.0000 Uani . . . . . .
O2 O -0.04102(16) 0.89929(11) 0.30557(7) 0.0365 1.0000 Uani . . . . . .
O3 O -0.19667(17) 1.03853(13) 0.34561(8) 0.0425 1.0000 Uani . . . . . .
O4 O -0.28288(18) 0.88042(13) 0.25924(8) 0.0475 1.0000 Uani . . . . . .
O5 O -0.01652(17) 1.15676(11) 0.30875(7) 0.0405 1.0000 Uani . . . . . .
O6 O -0.05494(15) 1.01680(11) 0.10224(7) 0.0354 1.0000 Uani . . . . . .
O7 O -0.20432(16) 0.90026(11) 0.13667(7) 0.0382 1.0000 Uani . . . . . .
O8 O -0.1057(2) 0.75937(12) 0.21952(9) 0.0523 1.0000 Uani . . . . . .
P1 P 0.0000 1.21063(6) 0.2500 0.0386 1.0000 Uani S T . . . .
P2 P -0.16793(6) 0.96013(4) 0.08405(2) 0.0344 1.0000 Uani . . . . . .
P3 P 0.0000 0.70538(6) 0.2500 0.0477 1.0000 Uani S T . . . .
Ti1 Ti -0.04773(4) 1.02566(3) 0.315382(17) 0.0323 1.0000 Uani . . . . . .
Ti2 Ti -0.13743(4) 0.88946(3) 0.226083(18) 0.0360 1.0000 Uani . . . . . .
C220 C -0.1482(5) 1.2668(3) 0.2308(3) 0.0492 0.546(7) Uani D . P 1 2 .
C221 C -0.1188(5) 1.2912(5) 0.2410(4) 0.0593 0.454(7) Uani D . P 1 1 .
C230 C -0.2389(6) 1.2575(4) 0.2622(3) 0.0682 0.454(7) Uani D . P 1 1 .
C231 C -0.1914(5) 1.3124(4) 0.28800(19) 0.0613 0.546(7) Uani D . P 1 2 .
C240 C -0.3184(5) 1.3523(5) 0.2742(3) 0.0748 0.546(7) Uani D . P 1 2 .
C241 C -0.3368(7) 1.3292(6) 0.2586(3) 0.0799 0.454(7) Uani D . P 1 1 .
C250 C -0.3563(5) 1.3681(5) 0.1929(4) 0.0694 0.454(7) Uani D . P 1 1 .
C251 C -0.3216(5) 1.4161(3) 0.2202(3) 0.0678 0.546(7) Uani D . P 1 2 .
C260 C -0.2773(6) 1.3730(4) 0.1619(2) 0.0609 0.546(7) Uani D . P 1 2 .
C261 C -0.2364(7) 1.4000(5) 0.1701(4) 0.0842 0.454(7) Uani D . P 1 1 .
C270 C -0.1505(5) 1.3317(4) 0.1758(3) 0.0604 0.546(7) Uani D . P 1 2 .
C271 C -0.1393(7) 1.3275(6) 0.1748(4) 0.0718 0.454(7) Uani D . P 1 1 .
H11 H -0.3554 1.0989 0.3329 0.0590 1.0000 Uiso R . . . . .
H12 H -0.3159 1.0496 0.2719 0.0583 1.0000 Uiso R . . . . .
H22 H -0.4098 0.9652 0.3751 0.0680 1.0000 Uiso R . . . . .
H21 H -0.4708 0.9661 0.3051 0.0677 1.0000 Uiso R . . . . .
H31 H -0.2585 0.8708 0.3506 0.0668 1.0000 Uiso R . . . . .
H32 H -0.3832 0.8326 0.3227 0.0667 1.0000 Uiso R . . . . .
H41 H -0.1119 0.5909 0.2826 0.0846 1.0000 Uiso R . . . . .
H51 H -0.1148 0.7203 0.3707 0.0940 1.0000 Uiso R . . . . .
H52 H -0.2189 0.6958 0.3148 0.0938 1.0000 Uiso R . . . . .
H62 H -0.2625 0.6365 0.4128 0.1080 1.0000 Uiso R . . . . .
H61 H -0.2528 0.5612 0.3620 0.1076 1.0000 Uiso R . . . . .
H91 H 0.0886 0.6261 0.3708 0.0880 1.0000 Uiso R . . . . .
H92 H 0.0825 0.5484 0.3208 0.0882 1.0000 Uiso R . . . . .
H101 H -0.1137 0.9300 -0.0146 0.0449 1.0000 Uiso R . . . . .
H112 H 0.0391 0.8632 0.0500 0.0501 1.0000 Uiso R . . . . .
H111 H -0.0576 0.7921 0.0693 0.0502 1.0000 Uiso R . . . . .
H121 H 0.0142 0.8100 -0.0527 0.0562 1.0000 Uiso R . . . . .
H122 H 0.0645 0.7325 -0.0075 0.0562 1.0000 Uiso R . . . . .
H131 H -0.1039 0.6823 -0.0768 0.0633 1.0000 Uiso R . . . . .
H132 H -0.1425 0.6801 -0.0073 0.0631 1.0000 Uiso R . . . . .
H141 H -0.2083 0.8145 -0.0957 0.0620 1.0000 Uiso R . . . . .
H142 H -0.3022 0.7437 -0.0715 0.0622 1.0000 Uiso R . . . . .
H151 H -0.3182 0.8808 -0.0204 0.0558 1.0000 Uiso R . . . . .
H152 H -0.2784 0.8043 0.0280 0.0555 1.0000 Uiso R . . . . .
H161 H -0.3697 0.9962 0.0510 0.0441 1.0000 Uiso R . . . . .
H171 H -0.2008 1.1213 0.0122 0.0475 1.0000 Uiso R . . . . .
H172 H -0.2669 1.0488 -0.0316 0.0474 1.0000 Uiso R . . . . .
H181 H -0.3606 1.1863 -0.0477 0.0532 1.0000 Uiso R . . . . .
H182 H -0.4542 1.1179 -0.0263 0.0529 1.0000 Uiso R . . . . .
H192 H -0.4762 1.2469 0.0295 0.0584 1.0000 Uiso R . . . . .
H191 H -0.3343 1.2468 0.0529 0.0581 1.0000 Uiso R . . . . .
H201 H -0.4407 1.1923 0.1336 0.0581 1.0000 Uiso R . . . . .
H202 H -0.5042 1.1197 0.0892 0.0580 1.0000 Uiso R . . . . .
H211 H -0.2525 1.1278 0.1297 0.0499 1.0000 Uiso R . . . . .
H212 H -0.3383 1.0550 0.1511 0.0503 1.0000 Uiso R . . . . .
H2201 H -0.2085 1.2201 0.2175 0.0730 0.546(7) Uiso R . P 1 2 .
H2211 H -0.0927 1.3436 0.2657 0.0912 0.454(7) Uiso R . P 1 1 .
H2301 H -0.2197 1.2369 0.3051 0.0909 0.454(7) Uiso R . P 1 1 .
H2302 H -0.2764 1.2094 0.2369 0.0911 0.454(7) Uiso R . P 1 1 .
H2312 H -0.1377 1.3610 0.3016 0.0781 0.546(7) Uiso R . P 1 2 .
H2311 H -0.1918 1.2687 0.3213 0.0777 0.546(7) Uiso R . P 1 2 .
H2401 H -0.3515 1.3772 0.3113 0.1039 0.546(7) Uiso R . P 1 2 .
H2402 H -0.3715 1.3052 0.2575 0.1038 0.546(7) Uiso R . P 1 2 .
H2412 H -0.2993 1.3767 0.2830 0.1061 0.454(7) Uiso R . P 1 1 .
H2411 H -0.4126 1.3124 0.2761 0.1061 0.454(7) Uiso R . P 1 1 .
H2501 H -0.4165 1.4153 0.1915 0.0931 0.454(7) Uiso R . P 1 1 .
H2502 H -0.3893 1.3193 0.1671 0.0929 0.454(7) Uiso R . P 1 1 .
H2511 H -0.2619 1.4612 0.2338 0.0839 0.546(7) Uiso R . P 1 2 .
H2512 H -0.4007 1.4441 0.2118 0.0838 0.546(7) Uiso R . P 1 2 .
H2601 H -0.2742 1.4156 0.1286 0.0740 0.546(7) Uiso R . P 1 2 .
H2602 H -0.3352 1.3265 0.1482 0.0739 0.546(7) Uiso R . P 1 2 .
H2611 H -0.2014 1.4456 0.1984 0.1001 0.454(7) Uiso R . P 1 1 .
H2612 H -0.2500 1.4245 0.1283 0.0999 0.454(7) Uiso R . P 1 1 .
H2702 H -0.0941 1.3800 0.1881 0.0660 0.546(7) Uiso R . P 1 2 .
H2701 H -0.1236 1.3019 0.1394 0.0660 0.546(7) Uiso R . P 1 2 .
H2711 H -0.0622 1.3462 0.1595 0.0881 0.454(7) Uiso R . P 1 1 .
H2712 H -0.1765 1.2818 0.1473 0.0878 0.454(7) Uiso R . P 1 1 .
H71 H -0.0689 0.6007 0.4615 0.1373 1.0000 Uiso R . . . . .
H72 H -0.1446 0.5095 0.4497 0.1373 1.0000 Uiso R . . . . .
H81 H 0.0505 0.4997 0.4227 0.1277 1.0000 Uiso R . . . . .
H82 H -0.0541 0.4749 0.3704 0.1285 1.0000 Uiso R . . . . .

loop_
_atom_site_aniso_label
_atom_site_aniso_U_11
_atom_site_aniso_U_22
_atom_site_aniso_U_33
_atom_site_aniso_U_23
_atom_site_aniso_U_13
_atom_site_aniso_U_12
C1 0.0408(13) 0.078(2) 0.0283(12) 0.0005(11) -0.0008(10) 0.0069(13)
C2 0.0434(14) 0.095(2) 0.0295(12) 0.0032(13) 0.0019(10) -0.0068(14)
C3 0.0564(16) 0.078(2) 0.0308(12) 0.0068(12) 0.0050(11) -0.0196(15)
C4 0.092(3) 0.074(2) 0.0474(17) 0.0175(16) 0.0114(17) 0.0025(19)
C5 0.093(3) 0.073(2) 0.081(3) 0.017(2) 0.013(2) -0.005(2)
C6 0.116(4) 0.074(3) 0.099(3) 0.017(2) 0.043(3) -0.014(2)
C7 0.198(6) 0.068(3) 0.077(3) 0.025(2) 0.043(4) 0.007(3)
C8 0.153(5) 0.096(3) 0.077(3) 0.046(3) 0.021(3) 0.003(3)
C9 0.114(3) 0.0529(18) 0.061(2) 0.0227(15) 0.019(2) 0.0201(19)
C10 0.0449(13) 0.0453(13) 0.0221(10) 0.0003(9) -0.0039(9) -0.0017(10)
C11 0.0438(13) 0.0484(14) 0.0308(11) 0.0014(10) -0.0009(9) -0.0019(11)
C12 0.0503(15) 0.0470(14) 0.0425(13) -0.0014(11) -0.0006(11) 0.0031(11)
C13 0.0621(18) 0.0463(15) 0.0496(15) -0.0090(12) -0.0036(13) 0.0002(13)
C14 0.0542(16) 0.0522(15) 0.0415(14) -0.0111(12) -0.0090(11) -0.0015(12)
C15 0.0452(14) 0.0529(15) 0.0389(13) -0.0092(11) -0.0078(10) -0.0004(11)
C16 0.0384(12) 0.0464(13) 0.0241(10) -0.0021(9) -0.0024(8) -0.0054(10)
C17 0.0428(13) 0.0519(14) 0.0258(10) 0.0021(9) 0.0013(9) -0.0013(11)
C18 0.0493(14) 0.0518(14) 0.0306(11) 0.0049(10) -0.0012(10) 0.0010(11)
C19 0.0527(15) 0.0491(15) 0.0420(14) -0.0017(11) -0.0023(11) 0.0032(12)
C20 0.0497(14) 0.0614(16) 0.0314(12) -0.0049(11) 0.0008(10) 0.0057(12)
C21 0.0438(13) 0.0563(15) 0.0251(10) -0.0050(10) 0.0008(9) -0.0013(11)
O1 0.0380(8) 0.0385(8) 0.0212(7) 0.0014(6) -0.0012(6) -0.0012(6)
O2 0.0476(9) 0.0381(8) 0.0229(7) 0.0026(6) -0.0029(6) -0.0009(7)
O3 0.0404(9) 0.0599(11) 0.0264(8) -0.0006(7) -0.0021(7) 0.0062(8)
O4 0.0537(11) 0.0597(11) 0.0286(8) 0.0040(7) 0.0001(7) -0.0128(9)
O5 0.0553(10) 0.0361(8) 0.0287(8) -0.0023(6) -0.0039(7) 0.0018(7)
O6 0.0406(9) 0.0442(9) 0.0201(7) 0.0007(6) -0.0042(6) -0.0034(7)
O7 0.0473(9) 0.0441(9) 0.0221(7) 0.0006(6) -0.0035(6) -0.0081(7)
O8 0.0773(14) 0.0361(9) 0.0401(10) 0.0002(7) -0.0136(9) -0.0068(9)
P1 0.0467(5) 0.0344(4) 0.0337(4) 0.0000 -0.0029(3) 0.0000
P2 0.0406(3) 0.0418(3) 0.0198(2) -0.0005(2) -0.0030(2) -0.0037(2)
P3 0.0765(7) 0.0336(4) 0.0323(4) 0.0000 0.0003(4) 0.0000
Ti1 0.0390(2) 0.0375(2) 0.01953(19) -0.00052(14) -0.00284(15) 0.00173(16)
Ti2 0.0480(3) 0.0371(2) 0.0218(2) 0.00138(14) -0.00339(16) -0.00590(17)
C220 0.056(3) 0.053(3) 0.039(3) 0.005(2) 0.003(2) 0.005(3)
C221 0.056(4) 0.056(4) 0.063(4) 0.001(3) -0.011(3) 0.012(3)
C230 0.056(4) 0.096(5) 0.053(4) 0.023(4) 0.009(3) 0.028(4)
C231 0.058(3) 0.083(4) 0.043(3) 0.001(3) 0.003(2) 0.017(3)
C240 0.062(4) 0.100(5) 0.061(4) -0.015(3) -0.002(3) 0.016(3)
C241 0.064(4) 0.106(6) 0.069(5) -0.004(4) 0.001(4) 0.035(4)
C250 0.050(4) 0.065(4) 0.091(5) 0.015(4) -0.003(4) 0.013(3)
C251 0.062(3) 0.070(4) 0.069(3) -0.014(3) -0.010(3) 0.017(3)
C260 0.071(4) 0.050(3) 0.058(3) 0.005(2) -0.017(3) 0.008(3)
C261 0.057(4) 0.073(5) 0.120(6) 0.036(5) -0.004(4) 0.009(4)
C270 0.068(5) 0.059(4) 0.054(4) 0.024(4) 0.005(4) 0.014(4)
C271 0.054(5) 0.071(6) 0.090(6) 0.039(5) 0.003(5) 0.013(5)

loop_
_atom_type_symbol
_atom_type_scat_dispersion_real
_atom_type_scat_dispersion_imag
_atom_type_scat_Cromer_Mann_a1
_atom_type_scat_Cromer_Mann_b1
_atom_type_scat_Cromer_Mann_a2
_atom_type_scat_Cromer_Mann_b2
_atom_type_scat_Cromer_Mann_a3
_atom_type_scat_Cromer_Mann_b3
_atom_type_scat_Cromer_Mann_a4
_atom_type_scat_Cromer_Mann_b4
_atom_type_scat_Cromer_Mann_c
_atom_type_scat_source
Ti 0.2191 1.8069 9.7595 7.8508 7.3558 0.5000 1.6991 35.6338 1.9021 116.1050 1.2807 'International Tables Vol C 4.2.6.8 and 6.1.1.4'
O 0.0492 0.0322 3.0485 13.2771 2.2868 5.7011 1.5463 0.3239 0.8670 32.9089 0.2508 'International Tables Vol C 4.2.6.8 and 6.1.1.4'
P 0.2955 0.4335 6.4345 1.9067 4.1791 27.1570 1.7800 0.5260 1.4908 68.1645 1.1149 'International Tables Vol C 4.2.6.8 and 6.1.1.4'
C 0.0181 0.0091 2.3100 20.8439 1.0200 10.2075 1.5886 0.5687 0.8650 51.6512 0.2156 'International Tables Vol C 4.2.6.8 and 6.1.1.4'
H 0.0000 0.0000 0.4930 10.5109 0.3229 26.1257 0.1402 3.1424 0.0408 57.7998 0.0030 'International Tables Vol C 4.2.6.8 and 6.1.1.4'

loop_
_geom_angle_atom_site_label_1
_geom_angle_site_symmetry_1
_geom_angle_atom_site_label_2
_geom_angle_site_symmetry_2
_geom_angle_atom_site_label_3
_geom_angle_site_symmetry_3
_geom_angle
_geom_angle_publ_flag
C2 . C1 . O3 . 111.1(2) yes
C2 . C1 . H11 . 109.7 no
O3 . C1 . H11 . 109.1 no
C2 . C1 . H12 . 107.5 no
O3 . C1 . H12 . 109.5 no
H11 . C1 . H12 . 109.9 no
C1 . C2 . C3 . 111.7(2) yes
C1 . C2 . H22 . 110.2 no
C3 . C2 . H22 . 106.5 no
C1 . C2 . H21 . 110.0 no
C3 . C2 . H21 . 108.4 no
H22 . C2 . H21 . 109.8 no
C2 . C3 . O4 . 111.0(2) yes
C2 . C3 . H31 . 111.7 no
O4 . C3 . H31 . 108.7 no
C2 . C3 . H32 . 108.2 no
O4 . C3 . H32 . 109.6 no
H31 . C3 . H32 . 107.5 no
C5 . C4 . C9 . 112.6(3) yes
C5 . C4 . P3 . 116.3(3) yes
C9 . C4 . P3 . 113.6(3) yes
C5 . C4 . H41 . 101.0 no
C9 . C4 . H41 . 107.7 no
P3 . C4 . H41 . 104.0 no
C4 . C5 . C6 . 112.6(4) yes
C4 . C5 . H51 . 108.5 no
C6 . C5 . H51 . 110.2 no
C4 . C5 . H52 . 105.9 no
C6 . C5 . H52 . 108.3 no
H51 . C5 . H52 . 111.3 no
C5 . C6 . C7 . 109.7(4) yes
C5 . C6 . H62 . 108.6 no
C7 . C6 . H62 . 108.8 no
C5 . C6 . H61 . 110.8 no
C7 . C6 . H61 . 106.8 no
H62 . C6 . H61 . 112.1 no
C6 . C7 . C8 . 111.7(4) yes
C6 . C7 . H71 . 109.9 no
C8 . C7 . H71 . 110.5 no
C6 . C7 . H72 . 106.9 no
C8 . C7 . H72 . 107.0 no
H71 . C7 . H72 . 110.7 no
C7 . C8 . C9 . 116.5(4) yes
C7 . C8 . H81 . 109.3 no
C9 . C8 . H81 . 109.9 no
C7 . C8 . H82 . 106.6 no
C9 . C8 . H82 . 105.9 no
H81 . C8 . H82 . 108.3 no
C8 . C9 . C4 . 113.6(4) yes
C8 . C9 . H91 . 107.2 no
C4 . C9 . H91 . 108.4 no
C8 . C9 . H92 . 107.9 no
C4 . C9 . H92 . 110.0 no
H91 . C9 . H92 . 109.7 no
C11 . C10 . C15 . 110.9(2) yes
C11 . C10 . P2 . 110.00(16) yes
C15 . C10 . P2 . 111.32(18) yes
C11 . C10 . H101 . 107.0 no
C15 . C10 . H101 . 110.2 no
P2 . C10 . H101 . 107.3 no
C10 . C11 . C12 . 110.6(2) yes
C10 . C11 . H112 . 109.1 no
C12 . C11 . H112 . 111.0 no
C10 . C11 . H111 . 106.3 no
C12 . C11 . H111 . 108.5 no
H112 . C11 . H111 . 111.2 no
C11 . C12 . C13 . 110.6(2) yes
C11 . C12 . H121 . 106.8 no
C13 . C12 . H121 . 109.7 no
C11 . C12 . H122 . 110.0 no
C13 . C12 . H122 . 111.6 no
H121 . C12 . H122 . 108.1 no
C12 . C13 . C14 . 110.4(2) yes
C12 . C13 . H131 . 109.7 no
C14 . C13 . H131 . 108.6 no
C12 . C13 . H132 . 109.8 no
C14 . C13 . H132 . 108.0 no
H131 . C13 . H132 . 110.3 no
C13 . C14 . C15 . 111.6(2) yes
C13 . C14 . H141 . 108.9 no
C15 . C14 . H141 . 108.4 no
C13 . C14 . H142 . 110.3 no
C15 . C14 . H142 . 108.7 no
H141 . C14 . H142 . 108.8 no
C10 . C15 . C14 . 111.2(2) yes
C10 . C15 . H151 . 109.1 no
C14 . C15 . H151 . 109.4 no
C10 . C15 . H152 . 107.6 no
C14 . C15 . H152 . 107.8 no
H151 . C15 . H152 . 111.6 no
C17 . C16 . C21 . 110.5(2) yes
C17 . C16 . P2 . 112.40(17) yes
C21 . C16 . P2 . 109.93(16) yes
C17 . C16 . H161 . 107.4 no
C21 . C16 . H161 . 107.2 no
P2 . C16 . H161 . 109.2 no
C16 . C17 . C18 . 112.0(2) yes
C16 . C17 . H171 . 108.6 no
C18 . C17 . H171 . 108.9 no
C16 . C17 . H172 . 108.7 no
C18 . C17 . H172 . 108.2 no
H171 . C17 . H172 . 110.4 no
C17 . C18 . C19 . 111.4(2) yes
C17 . C18 . H181 . 108.8 no
C19 . C18 . H181 . 109.5 no
C17 . C18 . H182 . 110.2 no
C19 . C18 . H182 . 108.3 no
H181 . C18 . H182 . 108.5 no
C18 . C19 . C20 . 110.5(2) yes
C18 . C19 . H192 . 109.0 no
C20 . C19 . H192 . 111.2 no
C18 . C19 . H191 . 109.4 no
C20 . C19 . H191 . 108.2 no
H192 . C19 . H191 . 108.5 no
C19 . C20 . C21 . 111.7(2) yes
C19 . C20 . H201 . 108.4 no
C21 . C20 . H201 . 109.7 no
C19 . C20 . H202 . 108.5 no
C21 . C20 . H202 . 110.5 no
H201 . C20 . H202 . 107.9 no
C16 . C21 . C20 . 111.1(2) yes
C16 . C21 . H211 . 111.6 no
C20 . C21 . H211 . 106.8 no
C16 . C21 . H212 . 108.5 no
C20 . C21 . H212 . 111.1 no
H211 . C21 . H212 . 107.8 no
Ti1 4_555 O1 . Ti1 . 99.47(7) yes
Ti1 4_555 O1 . Ti2 . 99.04(7) yes
Ti1 . O1 . Ti2 . 98.30(7) yes
Ti2 4_555 O2 . Ti1 . 98.56(7) yes
Ti2 4_555 O2 . Ti2 . 99.22(7) yes
Ti1 . O2 . Ti2 . 98.61(7) yes
C1 . O3 . Ti1 . 133.83(15) yes
C3 . O4 . Ti2 . 137.78(17) yes
P1 . O5 . Ti1 . 128.14(10) yes
Ti1 4_555 O6 . P2 . 129.70(10) yes
P2 . O7 . Ti2 . 131.23(10) yes
P3 . O8 . Ti2 . 129.01(12) yes
C221 4_555 P1 . O5 . 114.7(3) yes
C221 4_555 P1 . O5 4_555 108.6(3) yes
O5 . P1 . O5 4_555 115.10(14) yes
C221 4_555 P1 . Ti1 4_555 120.3(3) yes
O5 . P1 . Ti1 4_555 85.74(7) yes
O5 4_555 P1 . Ti1 4_555 29.86(7) yes
C221 4_555 P1 . Ti1 . 134.4(2) yes
O5 . P1 . Ti1 . 29.86(7) yes
O5 4_555 P1 . Ti1 . 85.74(7) yes
Ti1 4_555 P1 . Ti1 . 57.36(2) yes
C221 4_555 P1 . C221 . 93.3(5) yes
O5 . P1 . C221 . 108.6(3) yes
O5 4_555 P1 . C221 . 114.7(3) yes
Ti1 4_555 P1 . C221 . 134.4(2) yes
Ti1 . P1 . C221 . 120.3(3) yes
C220 4_555 P1 . O5 . 103.24(18) yes
C220 4_555 P1 . O5 4_555 105.44(19) yes
O5 . P1 . O5 4_555 115.10(14) yes
C220 4_555 P1 . Ti1 4_555 109.19(18) yes
O5 . P1 . Ti1 4_555 85.74(7) yes
O5 4_555 P1 . Ti1 4_555 29.86(7) yes
C220 4_555 P1 . Ti1 . 118.77(17) yes
O5 . P1 . Ti1 . 29.86(7) yes
O5 4_555 P1 . Ti1 . 85.74(7) yes
Ti1 4_555 P1 . Ti1 . 57.36(2) yes
C220 4_555 P1 . C220 . 125.0(4) yes
O5 . P1 . C220 . 105.44(19) yes
O5 4_555 P1 . C220 . 103.24(18) yes
Ti1 4_555 P1 . C220 . 118.77(17) yes
Ti1 . P1 . C220 . 109.19(18) yes
C16 . P2 . C10 . 108.81(11) yes
C16 . P2 . O6 . 108.54(11) yes
C10 . P2 . O6 . 109.42(11) yes
C16 . P2 . O7 . 108.18(11) yes
C10 . P2 . O7 . 107.95(11) yes
O6 . P2 . O7 . 113.83(9) yes
C16 . P2 . Ti1 4_555 119.92(8) yes
C10 . P2 . Ti1 4_555 122.42(8) yes
O6 . P2 . Ti1 4_555 28.81(6) yes
O7 . P2 . Ti1 4_555 85.02(6) yes
C4 4_555 P3 . C4 . 106.8(3) yes
C4 4_555 P3 . O8 4_555 107.53(15) yes
C4 . P3 . O8 4_555 110.02(15) yes
C4 4_555 P3 . O8 . 110.02(15) yes
C4 . P3 . O8 . 107.53(15) yes
O8 4_555 P3 . O8 . 114.64(15) yes
C4 4_555 P3 . Ti2 4_555 115.70(13) yes
C4 . P3 . Ti2 4_555 127.54(14) yes
O8 4_555 P3 . Ti2 4_555 29.31(7) yes
O8 . P3 . Ti2 4_555 85.82(8) yes
C4 4_555 P3 . Ti2 . 127.54(14) yes
C4 . P3 . Ti2 . 115.70(13) yes
O8 4_555 P3 . Ti2 . 85.82(8) yes
O8 . P3 . Ti2 . 29.31(7) yes
Ti2 4_555 P3 . Ti2 . 57.90(2) yes
Ti2 4_555 Ti1 . Ti1 4_555 56.830(12) yes
Ti2 4_555 Ti1 . O1 4_555 38.62(5) yes
Ti1 4_555 Ti1 . O1 4_555 38.14(4) yes
Ti2 4_555 Ti1 . O5 . 121.35(6) yes
Ti1 4_555 Ti1 . O5 . 82.15(5) yes
O1 4_555 Ti1 . O5 . 82.97(7) yes
Ti2 4_555 Ti1 . O6 4_555 82.91(5) yes
Ti1 4_555 Ti1 . O6 4_555 126.21(5) yes
O1 4_555 Ti1 . O6 4_555 88.08(6) yes
O5 . Ti1 . O6 4_555 92.43(7) yes
Ti2 4_555 Ti1 . O2 . 43.09(5) yes
Ti1 4_555 Ti1 . O2 . 83.21(5) yes
O1 4_555 Ti1 . O2 . 80.98(7) yes
O5 . Ti1 . O2 . 163.62(8) yes
O6 4_555 Ti1 . O2 . 90.30(7) yes
Ti2 4_555 Ti1 . O1 . 83.27(5) yes
Ti1 4_555 Ti1 . O1 . 42.39(5) yes
O1 4_555 Ti1 . O1 . 79.98(7) yes
O5 . Ti1 . O1 . 93.22(7) yes
O6 4_555 Ti1 . O1 . 166.06(7) yes
Ti2 4_555 Ti1 . P1 . 109.061(16) yes
Ti1 4_555 Ti1 . P1 . 61.321(10) yes
O1 4_555 Ti1 . P1 . 71.34(5) yes
O5 . Ti1 . P1 . 22.00(5) yes
O6 4_555 Ti1 . P1 . 110.01(5) yes
Ti2 4_555 Ti1 . P2 4_555 61.423(15) yes
Ti1 4_555 Ti1 . P2 4_555 108.83(2) yes
O1 4_555 Ti1 . P2 4_555 71.60(4) yes
O5 . Ti1 . P2 4_555 103.46(5) yes
O6 4_555 Ti1 . P2 4_555 21.49(5) yes
Ti2 4_555 Ti1 . O3 . 143.96(6) yes
Ti1 4_555 Ti1 . O3 . 135.37(6) yes
O1 4_555 Ti1 . O3 . 173.27(7) yes
O5 . Ti1 . O3 . 94.66(8) yes
O6 4_555 Ti1 . O3 . 98.33(7) yes
Ti2 4_555 Ti1 . Ti2 . 61.901(18) yes
Ti1 4_555 Ti1 . Ti2 . 61.707(12) yes
O1 4_555 Ti1 . Ti2 . 84.47(4) yes
O5 . Ti1 . Ti2 . 134.19(5) yes
O6 4_555 Ti1 . Ti2 . 130.95(5) yes
O2 . Ti1 . O1 . 80.79(7) yes
O2 . Ti1 . P1 . 144.53(5) yes
O1 . Ti1 . P1 . 73.05(5) yes
O2 . Ti1 . P2 4_555 74.49(5) yes
O1 . Ti1 . P2 4_555 144.66(5) yes
P1 . Ti1 . P2 4_555 115.260(17) yes
O2 . Ti1 . O3 . 100.92(8) yes
O1 . Ti1 . O3 . 93.90(7) yes
P1 . Ti1 . O3 . 104.31(6) yes
P2 4_555 Ti1 . O3 . 115.11(6) yes
O2 . Ti1 . Ti2 . 40.65(5) yes
O1 . Ti1 . Ti2 . 41.14(5) yes
P1 . Ti1 . Ti2 . 113.096(15) yes
P2 4_555 Ti1 . Ti2 . 113.846(19) yes
O3 . Ti1 . Ti2 . 92.78(6) yes
Ti2 4_555 Ti2 . Ti1 4_555 56.632(13) yes
Ti2 4_555 Ti2 . Ti1 . 61.467(13) yes
Ti1 4_555 Ti2 . Ti1 . 61.462(16) yes
Ti2 4_555 Ti2 . O2 4_555 38.00(4) yes
Ti1 4_555 Ti2 . O2 4_555 38.35(5) yes
Ti1 . Ti2 . O2 4_555 83.89(4) yes
Ti2 4_555 Ti2 . O8 . 81.62(6) yes
Ti1 4_555 Ti2 . O8 . 121.14(7) yes
Ti1 . Ti2 . O8 . 133.54(6) yes
O2 4_555 Ti2 . O8 . 82.98(8) yes
Ti2 4_555 Ti2 . O7 . 125.64(6) yes
Ti1 4_555 Ti2 . O7 . 82.18(5) yes
Ti1 . Ti2 . O7 . 129.99(5) yes
O2 4_555 Ti2 . O7 . 87.64(7) yes
O8 . Ti2 . O7 . 93.71(7) yes
Ti2 4_555 Ti2 . O1 . 82.58(5) yes
Ti1 4_555 Ti2 . O1 . 42.34(5) yes
Ti1 . Ti2 . O1 . 40.56(4) yes
O2 4_555 Ti2 . O1 . 79.97(7) yes
O8 . Ti2 . O1 . 162.52(9) yes
Ti2 4_555 Ti2 . O2 . 42.77(5) yes
Ti1 4_555 Ti2 . O2 . 83.07(5) yes
Ti1 . Ti2 . O2 . 40.74(5) yes
O2 4_555 Ti2 . O2 . 80.15(7) yes
O8 . Ti2 . O2 . 93.04(7) yes
Ti2 4_555 Ti2 . P3 . 61.050(11) yes
Ti1 4_555 Ti2 . P3 . 108.746(17) yes
Ti1 . Ti2 . P3 . 112.763(16) yes
O2 4_555 Ti2 . P3 . 71.33(5) yes
O8 . Ti2 . P3 . 21.67(6) yes
Ti2 4_555 Ti2 . O4 . 137.39(6) yes
Ti1 4_555 Ti2 . O4 . 142.18(7) yes
Ti1 . Ti2 . O4 . 93.09(6) yes
O2 4_555 Ti2 . O4 . 175.40(7) yes
O8 . Ti2 . O4 . 96.68(10) yes
O7 . Ti2 . O1 . 89.43(7) yes
O7 . Ti2 . O2 . 165.21(7) yes
O1 . Ti2 . O2 . 80.31(7) yes
O7 . Ti2 . P3 . 110.73(5) yes
O1 . Ti2 . P3 . 143.63(5) yes
O2 . Ti2 . P3 . 73.28(5) yes
O7 . Ti2 . O4 . 96.96(8) yes
O1 . Ti2 . O4 . 100.00(8) yes
O2 . Ti2 . O4 . 95.30(8) yes
P3 . Ti2 . O4 . 106.84(7) yes
P1 . C220 . C231 . 111.1(3) yes
P1 . C220 . C270 . 115.0(4) yes
C231 . C220 . C270 . 109.87(7) yes
P1 . C220 . H2201 . 106.5 no
C231 . C220 . H2201 . 108.1 no
C270 . C220 . H2201 . 105.8 no
P1 . C221 . C230 . 112.3(4) yes
P1 . C221 . C271 . 113.3(5) yes
C230 . C221 . C271 . 109.83(7) yes
P1 . C221 . H2211 . 108.8 no
C230 . C221 . H2211 . 109.4 no
C271 . C221 . H2211 . 102.7 no
C221 . C230 . C241 . 111.59(7) yes
C221 . C230 . H2301 . 105.5 no
C241 . C230 . H2301 . 111.7 no
C221 . C230 . H2302 . 114.8 no
C241 . C230 . H2302 . 104.3 no
H2301 . C230 . H2302 . 109.1 no
C220 . C231 . C240 . 111.60(7) yes
C220 . C231 . H2312 . 111.5 no
C240 . C231 . H2312 . 106.0 no
C220 . C231 . H2311 . 107.6 no
C240 . C231 . H2311 . 110.5 no
H2312 . C231 . H2311 . 109.7 no
C231 . C240 . C251 . 111.40(7) yes
C231 . C240 . H2401 . 113.1 no
C251 . C240 . H2401 . 112.8 no
C231 . C240 . H2402 . 106.7 no
C251 . C240 . H2402 . 102.6 no
H2401 . C240 . H2402 . 109.5 no
C230 . C241 . C250 . 111.40(7) yes
C230 . C241 . H2412 . 104.0 no
C250 . C241 . H2412 . 103.2 no
C230 . C241 . H2411 . 114.4 no
C250 . C241 . H2411 . 113.6 no
H2412 . C241 . H2411 . 109.0 no
C241 . C250 . C261 . 111.34(7) yes
C241 . C250 . H2501 . 110.7 no
C261 . C250 . H2501 . 110.9 no
C241 . C250 . H2502 . 104.1 no
C261 . C250 . H2502 . 110.4 no
H2501 . C250 . H2502 . 109.1 no
C240 . C251 . C260 . 111.33(7) yes
C240 . C251 . H2511 . 104.6 no
C260 . C251 . H2511 . 107.1 no
C240 . C251 . H2512 . 112.8 no
C260 . C251 . H2512 . 112.3 no
H2511 . C251 . H2512 . 108.2 no
C251 . C260 . C270 . 111.38(7) yes
C251 . C260 . H2601 . 110.5 no
C270 . C260 . H2601 . 109.3 no
C251 . C260 . H2602 . 108.1 no
C270 . C260 . H2602 . 108.5 no
H2601 . C260 . H2602 . 109.0 no
C250 . C261 . C271 . 111.41(7) yes
C250 . C261 . H2611 . 109.4 no
C271 . C261 . H2611 . 103.8 no
C250 . C261 . H2612 . 110.6 no
C271 . C261 . H2612 . 112.8 no
H2611 . C261 . H2612 . 108.6 no
C220 . C270 . C260 . 111.58(7) yes
C220 . C270 . H2702 . 107.9 no
C260 . C270 . H2702 . 106.6 no
C220 . C270 . H2701 . 109.4 no
C260 . C270 . H2701 . 111.6 no
H2702 . C270 . H2701 . 109.7 no
C261 . C271 . C221 . 111.57(7) yes
C261 . C271 . H2711 . 112.7 no
C221 . C271 . H2711 . 110.9 no
C261 . C271 . H2712 . 102.9 no
C221 . C271 . H2712 . 108.9 no
H2711 . C271 . H2712 . 109.5 no

loop_
_geom_bond_atom_site_label_1
_geom_bond_site_symmetry_1
_geom_bond_atom_site_label_2
_geom_bond_site_symmetry_2
_geom_bond_distance
_geom_bond_publ_flag
C1 . C2 . 1.520(4) yes
C1 . O3 . 1.413(3) yes
C1 . H11 . 0.976 no
C1 . H12 . 0.974 no
C2 . C3 . 1.519(5) yes
C2 . H22 . 0.969 no
C2 . H21 . 0.971 no
C3 . O4 . 1.418(3) yes
C3 . H31 . 0.969 no
C3 . H32 . 0.957 no
C4 . C5 . 1.463(6) yes
C4 . C9 . 1.501(5) yes
C4 . P3 . 1.822(3) yes
C4 . H41 . 0.985 no
C5 . C6 . 1.514(5) yes
C5 . H51 . 0.977 no
C5 . H52 . 0.988 no
C6 . C7 . 1.571(8) yes
C6 . H62 . 0.952 no
C6 . H61 . 0.962 no
C7 . C8 . 1.400(8) yes
C7 . H71 . 0.994 no
C7 . H72 . 0.979 no
C8 . C9 . 1.505(5) yes
C8 . H81 . 0.975 no
C8 . H82 . 0.971 no
C9 . H91 . 0.980 no
C9 . H92 . 0.965 no
C10 . C11 . 1.531(4) yes
C10 . C15 . 1.534(3) yes
C10 . P2 . 1.806(2) yes
C10 . H101 . 0.971 no
C11 . C12 . 1.518(4) yes
C11 . H112 . 0.962 no
C11 . H111 . 0.967 no
C12 . C13 . 1.521(4) yes
C12 . H121 . 0.977 no
C12 . H122 . 0.988 no
C13 . C14 . 1.526(4) yes
C13 . H131 . 0.964 no
C13 . H132 . 0.963 no
C14 . C15 . 1.524(4) yes
C14 . H141 . 0.992 no
C14 . H142 . 0.981 no
C15 . H151 . 0.966 no
C15 . H152 . 0.962 no
C16 . C17 . 1.536(3) yes
C16 . C21 . 1.532(3) yes
C16 . P2 . 1.807(3) yes
C16 . H161 . 0.986 no
C17 . C18 . 1.521(4) yes
C17 . H171 . 0.958 no
C17 . H172 . 0.965 no
C18 . C19 . 1.527(4) yes
C18 . H181 . 0.949 no
C18 . H182 . 0.967 no
C19 . C20 . 1.525(4) yes
C19 . H192 . 0.977 no
C19 . H191 . 0.982 no
C20 . C21 . 1.521(4) yes
C20 . H201 . 0.971 no
C20 . H202 . 0.978 no
C21 . H211 . 0.960 no
C21 . H212 . 0.952 no
O1 . Ti1 4_555 2.1000(16) yes
O1 . Ti1 . 1.9236(15) yes
O1 . Ti2 . 1.9464(17) yes
O2 . Ti2 4_555 2.1273(18) yes
O2 . Ti1 . 1.9323(17) yes
O2 . Ti2 . 1.9287(16) yes
O3 . Ti1 . 1.8158(18) yes
O4 . Ti2 . 1.804(2) yes
O5 . P1 . 1.5244(17) yes
O5 . Ti1 . 2.0266(18) yes
O6 . Ti1 4_555 2.0118(15) yes
O6 . P2 . 1.5288(17) yes
O7 . P2 . 1.5271(17) yes
O7 . Ti2 . 1.9962(16) yes
O8 . P3 . 1.518(2) yes
O8 . Ti2 . 2.013(2) yes
P1 . C221 4_555 1.784(6) yes
P1 . Ti1 4_555 3.2010(9) yes
P1 . Ti1 . 3.2010(9) yes
P1 . C221 . 1.784(6) yes
P1 . C220 4_555 1.846(5) yes
P1 . Ti1 4_555 3.2010(9) yes
P1 . Ti1 . 3.2010(9) yes
P1 . C220 . 1.846(5) yes
P2 . Ti1 4_555 3.2115(7) yes
P3 . Ti2 4_555 3.1939(9) yes
P3 . Ti2 . 3.1939(9) yes
Ti1 . Ti2 4_555 3.0795(6) yes
Ti1 . Ti1 4_555 3.0724(8) yes
Ti1 . Ti2 . 2.9274(6) yes
Ti2 . Ti2 4_555 3.0921(9) yes
C220 . C231 . 1.518(5) yes
C220 . C270 . 1.534(5) yes
C220 . H2201 . 0.992 no
C221 . C230 . 1.516(6) yes
C221 . C271 . 1.520(6) yes
C221 . H2211 . 0.983 no
C230 . C241 . 1.524(6) yes
C230 . H2301 . 0.976 no
C230 . H2302 . 0.978 no
C231 . C240 . 1.521(5) yes
C231 . H2312 . 0.972 no
C231 . H2311 . 0.975 no
C240 . C251 . 1.507(5) yes
C240 . H2401 . 0.978 no
C240 . H2402 . 0.970 no
C241 . C250 . 1.524(6) yes
C241 . H2412 . 0.961 no
C241 . H2411 . 0.973 no
C250 . C261 . 1.518(6) yes
C250 . H2501 . 0.972 no
C250 . H2502 . 0.975 no
C251 . C260 . 1.525(5) yes
C251 . H2511 . 0.973 no
C251 . H2512 . 0.967 no
C260 . C270 . 1.528(5) yes
C260 . H2601 . 0.966 no
C260 . H2602 . 0.976 no
C261 . C271 . 1.527(6) yes
C261 . H2611 . 0.976 no
C261 . H2612 . 0.969 no
C270 . H2702 . 0.980 no
C270 . H2701 . 0.970 no
C271 . H2711 . 0.973 no
C271 . H2712 . 0.975 no

loop_
_geom_hbond_atom_site_label_D
_geom_hbond_site_symmetry_D
_geom_hbond_atom_site_label_H
_geom_hbond_site_symmetry_H
_geom_hbond_atom_site_label_A
_geom_hbond_site_symmetry_A
_geom_hbond_angle_DHA
_geom_hbond_distance_DH
_geom_hbond_distance_HA
_geom_hbond_distance_DA
_geom_hbond_publ_flag
C14 . H141 . O3 3_574 153 0.99 2.57 3.481(6) yes

loop_
_platon_squeeze_void_nr
_platon_squeeze_void_average_x
_platon_squeeze_void_average_y
_platon_squeeze_void_average_z
_platon_squeeze_void_volume
_platon_squeeze_void_count_electrons
_platon_squeeze_void_content
1 0.500 0.500 0.918 639 150 ' '
2 0.500 0.167 0.250 7 0 ' '
3 0.500 0.833 0.750 7 0 ' '
